data_1526001
loop_
_publ_author_name
'Falcon, H.'
'Alonso, J.A.'
'Martinez-Lope, M.J.'
'Fierro, J.L.G.'

_publ_section_title
;
 Large enhancement of the catalytic activity for C O oxidation on hole
 doped (Ln, Sr) Ni O3 (Ln = Pr, Sm, Eu) perovskites
;
_journal_name_full 'Solid State Ionics'
_journal_page_first 237
_journal_page_last 248
_journal_volume 131
_journal_year 2000
_chemical_formula_sum 'Ni O3 Pr0.95 Sr0.05'
_chemical_name_systematic '(Pr0.95 Sr0.05) Ni O3'
_space_group_IT_number 62
_symmetry_space_group_name_Hall '-P 2c 2ab'
_symmetry_space_group_name_H-M 'P b n m'
_cell_angle_alpha 90
_cell_angle_beta 90
_cell_angle_gamma 90
_cell_formula_units_Z 4
_cell_length_a 5.4171
_cell_length_b 5.3668
_cell_length_c 7.6181
_cell_volume 221.477
_citation_journal_id_ASTM SSIOD3
_cod_data_source_file Falcon_SSIOD3_2000_567.cif
_cod_data_source_block Ni1O3Pr0.95Sr0.05
_cod_original_cell_volume 221.4771
_cod_original_sg_symbol_Hall '-P 2ac 2n (z,x,y)'
_cod_original_formula_sum 'Ni1 O3 Pr0.95 Sr0.05'
_cod_database_code 1526001

loop_
_symmetry_equiv_pos_as_xyz
x,y,z
x+1/2,-y+1/2,-z
-x+1/2,y+1/2,-z+1/2
-x,-y,z+1/2
-x,-y,-z
-x-1/2,y-1/2,z
x-1/2,-y-1/2,z-1/2
x,y,-z-1/2

loop_
_atom_site_label
_atom_site_type_symbol
_atom_site_fract_x
_atom_site_fract_y
_atom_site_fract_z
_atom_site_occupancy
_atom_site_U_iso_or_equiv
O1 O-2 0.0676 0.4984 0.25 1 0.0
Sr1 Sr+2 0.001 0.0277 0.25 0.05 0.0
O2 O-2 0.7249 0.2776 0.0336 1 0.0
Ni1 Ni+3 0.5 0 0 1 0.0
Pr1 Pr+3 0.001 0.0277 0.25 0.95 0.0
